data_7233942
loop_
_publ_author_name
'Zhihua Sun'
'Shuquan Zhang'
'Chengmin Ji'
'Tianliang Chen'
'Junhua Luo'

_publ_section_title
;
 Exceptional dielectric performance induced by the stepwise reversible
 phase transitions of an organic crystal: betainium chlorodifluoroacetate
;
_journal_name_full 'Journal of Materials Chemistry C'
_journal_page_first 10337
_journal_page_last 10342
_journal_paper_doi 10.1039/C4TC01925C
_journal_volume 2
_journal_year 2014
_chemical_formula_sum 'C7 H12 Cl F2 N O4'
_chemical_formula_weight 247.63
_space_group_IT_number 11
_space_group_name_Hall '-P 2yb'
_space_group_name_H-M_alt 'P 1 21/m 1'
_symmetry_cell_setting monoclinic
_symmetry_space_group_name_H-M 'P 1 21/m 1'
_atom_sites_solution_hydrogens geom
_atom_sites_solution_primary direct
_atom_sites_solution_secondary difmap
_cell_angle_alpha 90.00
_cell_angle_beta 94.458(5)
_cell_angle_gamma 90.00
_cell_formula_units_Z 2
_cell_length_a 5.8521(3)
_cell_length_b 7.5170(4)
_cell_length_c 12.7370(6)
_cell_measurement_reflns_used 1960
_cell_measurement_temperature 150(2)
_cell_measurement_theta_max 28.4980
_cell_measurement_theta_min 3.4780
_cell_volume 558.61(5)
_computing_structure_refinement 'SHELXL-97 (Sheldrick, 1997)'
_computing_structure_solution 'SHELXS-97 (Sheldrick, 1990)'
_diffrn_ambient_temperature 150(2)
_diffrn_measured_fraction_theta_full 0.995
_diffrn_measured_fraction_theta_max 0.995
_diffrn_measurement_device_type 'SuperNova, Dual, Cu at zero, Atlas'
_diffrn_measurement_method '\w scans'
_diffrn_radiation_monochromator mirror
_diffrn_radiation_source 'SuperNova (Mo) X-ray Source'
_diffrn_radiation_type MoK\a
_diffrn_radiation_wavelength 0.71073
_diffrn_reflns_av_R_equivalents 0.0315
_diffrn_reflns_av_sigmaI/netI 0.0294
_diffrn_reflns_limit_h_max 6
_diffrn_reflns_limit_h_min -6
_diffrn_reflns_limit_k_max 8
_diffrn_reflns_limit_k_min -8
_diffrn_reflns_limit_l_max 15
_diffrn_reflns_limit_l_min -15
_diffrn_reflns_number 3501
_diffrn_reflns_theta_full 24.99
_diffrn_reflns_theta_max 24.99
_diffrn_reflns_theta_min 3.15
_diffrn_standards_decay_% 0
_diffrn_standards_interval_count 0
_diffrn_standards_interval_time 0
_diffrn_standards_number 0
_exptl_absorpt_coefficient_mu 0.365
_exptl_absorpt_correction_T_max 1.00000
_exptl_absorpt_correction_T_min 0.12197
_exptl_absorpt_correction_type multi-scan
_exptl_crystal_colour colorless
_exptl_crystal_density_diffrn 1.472
_exptl_crystal_density_method 'not measured'
_exptl_crystal_description plate
_exptl_crystal_F_000 256
_exptl_crystal_size_max 0.46
_exptl_crystal_size_mid 0.37
_exptl_crystal_size_min 0.29
_refine_diff_density_max 0.956
_refine_diff_density_min -0.850
_refine_diff_density_rms 0.087
_refine_ls_extinction_method none
_refine_ls_goodness_of_fit_ref 1.134
_refine_ls_hydrogen_treatment mixed
_refine_ls_matrix_type full
_refine_ls_number_parameters 90
_refine_ls_number_reflns 1060
_refine_ls_number_restraints 0
_refine_ls_restrained_S_all 1.134
_refine_ls_R_factor_all 0.0986
_refine_ls_R_factor_gt 0.0874
_refine_ls_shift/su_max 0.000
_refine_ls_shift/su_mean 0.000
_refine_ls_structure_factor_coef Fsqd
_refine_ls_weighting_details 'calc w=1/[\s^2^(Fo^2^)+(0.0000P)^2^+2.3925P] where P=(Fo^2^+2Fc^2^)/3'
_refine_ls_weighting_scheme calc
_refine_ls_wR_factor_gt 0.1571
_refine_ls_wR_factor_ref 0.1629
_reflns_number_gt 892
_reflns_number_total 1060
_reflns_threshold_expression >2sigma(I)
_cod_data_source_file 1000002.cif
_cod_data_source_block PCOD1000002
_cod_original_sg_symbol_H-M P21/m
_cod_database_code 7233942

loop_
_symmetry_equiv_pos_as_xyz
'x, y, z'
'-x, y+1/2, -z'
'-x, -y, -z'
'x, -y-1/2, z'

loop_
_atom_site_label
_atom_site_type_symbol
_atom_site_fract_x
_atom_site_fract_y
_atom_site_fract_z
_atom_site_U_iso_or_equiv
_atom_site_adp_type
_atom_site_occupancy
_atom_site_symmetry_multiplicity
_atom_site_calc_flag
_atom_site_refinement_flags
_atom_site_disorder_assembly
_atom_site_disorder_group
Cl1 Cl 0.5061(3) 0.2500 0.09835(16) 0.0642(7) Uani 1 2 d S . .
C5 C 0.9147(9) 0.2500 0.2176(4) 0.0306(13) Uani 1 2 d S . .
F1 F 0.8982(9) 0.2500 0.0320(3) 0.118(3) Uani 1 2 d S . .
C6 C 0.8004(13) 0.2500 0.1097(6) 0.091(4) Uani 1 2 d S . .
O12 O 0.9534(8) 0.1080(7) 0.2549(4) 0.126(3) Uani 1 1 d . . .
O1 O 0.6589(6) 0.2500 0.4608(3) 0.0324(10) Uani 1 2 d S . .
N1 N 0.6588(7) 0.2500 0.6877(3) 0.0249(10) Uani 1 2 d S . .
C2 C 0.8752(9) 0.2500 0.6312(4) 0.0235(11) Uani 1 2 d S . .
H2A H 0.9664 0.1438 0.6536 0.028 Uiso 0.50 1 calc PR . .
H2B H 0.9664 0.3562 0.6536 0.028 Uiso 0.50 1 calc PR . .
O2 O 1.0413(7) 0.2500 0.4730(3) 0.0542(15) Uani 1 2 d S . .
C3 C 0.5190(7) 0.0864(6) 0.6621(3) 0.0359(10) Uani 1 1 d . . .
H3A H 0.3929 0.0800 0.7083 0.054 Uiso 1 1 calc R . .
H3B H 0.6163 -0.0192 0.6728 0.054 Uiso 1 1 calc R . .
H3C H 0.4566 0.0914 0.5885 0.054 Uiso 1 1 calc R . .
C4 C 0.7314(10) 0.2500 0.8044(4) 0.0346(14) Uani 1 2 d S . .
H4A H 0.8072 0.3629 0.8237 0.052 Uiso 0.50 1 calc PR . .
H4B H 0.8380 0.1515 0.8207 0.052 Uiso 0.50 1 calc PR . .
H4C H 0.5961 0.2357 0.8444 0.052 Uiso 0.50 1 calc PR . .
C1 C 0.8393(9) 0.2500 0.5120(4) 0.0275(12) Uani 1 2 d S . .
F2 F 0.8238(12) 0.0333(10) 0.0924(6) 0.092(3) Uani 0.50 1 d P . .
H4 H 1.0103 0.2500 0.4010 0.110 Uiso 1 2 d SR . .

loop_
_atom_site_aniso_label
_atom_site_aniso_U_11
_atom_site_aniso_U_22
_atom_site_aniso_U_33
_atom_site_aniso_U_23
_atom_site_aniso_U_13
_atom_site_aniso_U_12
Cl1 0.0416(10) 0.0869(16) 0.0606(12) 0.000 -0.0178(8) 0.000
C5 0.025(3) 0.044(4) 0.024(3) 0.000 0.008(2) 0.000
F1 0.078(4) 0.251(9) 0.025(2) 0.000 0.010(2) 0.000
C6 0.039(4) 0.207(14) 0.027(4) 0.000 0.002(3) 0.000
O12 0.087(3) 0.135(4) 0.166(5) 0.124(4) 0.079(3) 0.075(3)
O1 0.030(2) 0.040(2) 0.0250(19) 0.000 -0.0065(17) 0.000
N1 0.026(2) 0.027(3) 0.022(2) 0.000 0.0024(18) 0.000
C2 0.021(3) 0.029(3) 0.020(3) 0.000 -0.002(2) 0.000
O2 0.029(2) 0.110(5) 0.024(2) 0.000 0.0036(17) 0.000
C3 0.034(2) 0.036(3) 0.038(2) -0.002(2) 0.0037(17) -0.0123(19)
C4 0.038(3) 0.049(4) 0.016(3) 0.000 0.001(2) 0.000
C1 0.027(3) 0.030(3) 0.026(3) 0.000 0.000(2) 0.000
F2 0.097(5) 0.077(5) 0.096(5) -0.066(5) -0.038(4) 0.036(4)

loop_
_atom_type_symbol
_atom_type_description
_atom_type_scat_dispersion_real
_atom_type_scat_dispersion_imag
_atom_type_scat_source
C C 0.0033 0.0016 'International Tables Vol C Tables 4.2.6.8 and 6.1.1.4'
H H 0.0000 0.0000 'International Tables Vol C Tables 4.2.6.8 and 6.1.1.4'
N N 0.0061 0.0033 'International Tables Vol C Tables 4.2.6.8 and 6.1.1.4'
O O 0.0106 0.0060 'International Tables Vol C Tables 4.2.6.8 and 6.1.1.4'
F F 0.0171 0.0103 'International Tables Vol C Tables 4.2.6.8 and 6.1.1.4'
Cl Cl 0.1484 0.1585 'International Tables Vol C Tables 4.2.6.8 and 6.1.1.4'

loop_
_geom_angle_atom_site_label_1
_geom_angle_atom_site_label_2
_geom_angle_atom_site_label_3
_geom_angle
_geom_angle_site_symmetry_1
_geom_angle_site_symmetry_3
O12 C5 O12 128.9(9) 4_565 .
O12 C5 C6 115.6(4) 4_565 .
O12 C5 C6 115.6(4) . .
F1 C6 C5 124.4(7) . .
F1 C6 F2 80.6(4) . 4_565
C5 C6 F2 95.0(4) . 4_565
F1 C6 F2 80.6(4) . .
C5 C6 F2 95.0(4) . .
F2 C6 F2 161.3(9) 4_565 .
F1 C6 Cl1 118.5(6) . .
C5 C6 Cl1 117.1(5) . .
F2 C6 Cl1 94.7(4) 4_565 .
F2 C6 Cl1 94.7(4) . .
C3 N1 C3 110.3(4) . 4_565
C3 N1 C2 111.2(3) . .
C3 N1 C2 111.2(3) 4_565 .
C3 N1 C4 108.7(3) . .
C3 N1 C4 108.7(3) 4_565 .
C2 N1 C4 106.7(4) . .
N1 C2 C1 115.0(4) . .
O1 C1 O2 125.0(5) . .
O1 C1 C2 126.4(5) . .
O2 C1 C2 108.6(4) . .

loop_
_geom_bond_atom_site_label_1
_geom_bond_atom_site_label_2
_geom_bond_distance
_geom_bond_site_symmetry_2
Cl1 C6 1.717(8) .
C5 O12 1.183(5) 4_565
C5 O12 1.183(5) .
C5 C6 1.481(9) .
F1 C6 1.181(8) .
C6 F2 1.651(7) 4_565
C6 F2 1.651(7) .
O1 C1 1.198(6) .
N1 C3 1.499(5) .
N1 C3 1.499(5) 4_565
N1 C2 1.504(6) .
N1 C4 1.514(6) .
C2 C1 1.516(7) .
O2 C1 1.317(7) .
